data_1549645
loop_
_publ_author_name
'Tian, Haiquan'
'Su, Jing-Bu'
'Bao, Song-Song'
'Kurmoo, Mohamedally'
'Huang, Xin-Da'
'Zhang, Yi-Quan'
'Zheng, Li-Min'

_publ_section_title
;
 Reversible ON-OFF switching of single-molecule-magnetism associated with
 single-crystal-to-single-crystal structural transformation of a
 decanuclear dysprosium phosphonate.
;
_journal_issue 30
_journal_name_full 'Chemical science'
_journal_page_first 6424
_journal_page_last 6433
_journal_paper_doi 10.1039/c8sc01228h
_journal_volume 9
_journal_year 2018
_chemical_formula_moiety 'C134 H124 Dy10 N32 O54 P4, 10(H2 O), 2(H2 O)'
_chemical_formula_sum 'C134 H148 Dy10 N32 O66 P4'
_chemical_formula_weight 5011.71
_space_group_crystal_system monoclinic
_space_group_IT_number 14
_space_group_name_Hall '-P 2ybc'
_space_group_name_H-M_alt 'P 1 21/c 1'
_symmetry_space_group_name_Hall '-P 2ybc'
_symmetry_space_group_name_H-M 'P 1 21/c 1'
_atom_sites_solution_hydrogens mixed
_audit_creation_method SHELXL-2013
_audit_update_record
;
2018-06-21 deposited with the CCDC.
2018-07-02 downloaded from the CCDC.
;
_cell_angle_alpha 90
_cell_angle_beta 112.968(2)
_cell_angle_gamma 90
_cell_formula_units_Z 2
_cell_length_a 24.6145(16)
_cell_length_b 14.5657(11)
_cell_length_c 26.0805(18)
_cell_measurement_reflns_used 9932
_cell_measurement_temperature 123(2)
_cell_measurement_theta_max 27.534
_cell_measurement_theta_min 2.613
_cell_volume 8609.3(11)
_computing_cell_refinement SMART
_computing_data_collection 'SMART (Bruker, 2000)'
_computing_data_reduction 'SAINT (Bruker, 2000)'
_computing_molecular_graphics SHELXTL
_computing_publication_material SHELXTL
_computing_structure_refinement 'SHELXL-2013 (Sheldrick, 2013)'
_computing_structure_solution 'SHELXTL (Bruker, 2000)'
_diffrn_ambient_temperature 123(2)
_diffrn_measured_fraction_theta_full 0.999
_diffrn_measured_fraction_theta_max 0.999
_diffrn_measurement_device_type 'Bruker D8'
_diffrn_radiation_type MoK\a
_diffrn_radiation_wavelength 0.71073
_diffrn_reflns_av_R_equivalents 0.0693
_diffrn_reflns_av_unetI/netI 0.0713
_diffrn_reflns_Laue_measured_fraction_full 0.999
_diffrn_reflns_Laue_measured_fraction_max 0.999
_diffrn_reflns_limit_h_max 30
_diffrn_reflns_limit_h_min -27
_diffrn_reflns_limit_k_max 17
_diffrn_reflns_limit_k_min -16
_diffrn_reflns_limit_l_max 30
_diffrn_reflns_limit_l_min -32
_diffrn_reflns_number 61489
_diffrn_reflns_point_group_measured_fraction_full 0.999
_diffrn_reflns_point_group_measured_fraction_max 0.999
_diffrn_reflns_theta_full 25.242
_diffrn_reflns_theta_max 26.000
_diffrn_reflns_theta_min 2.019
_exptl_absorpt_coefficient_mu 4.415
_exptl_absorpt_correction_T_max 0.472
_exptl_absorpt_correction_T_min 0.260
_exptl_absorpt_correction_type multi-scan
_exptl_absorpt_process_details 'SADABS(Bruker, 2000)'
_exptl_crystal_colour orange
_exptl_crystal_density_diffrn 1.933
_exptl_crystal_description block
_exptl_crystal_F_000 4848
_exptl_crystal_size_max 0.400
_exptl_crystal_size_mid 0.300
_exptl_crystal_size_min 0.200
_refine_diff_density_max 4.864
_refine_diff_density_min -3.649
_refine_diff_density_rms 0.278
_refine_ls_extinction_method none
_refine_ls_goodness_of_fit_ref 1.047
_refine_ls_hydrogen_treatment constr
_refine_ls_matrix_type full
_refine_ls_number_parameters 1159
_refine_ls_number_reflns 16888
_refine_ls_number_restraints 884
_refine_ls_restrained_S_all 1.035
_refine_ls_R_factor_all 0.1247
_refine_ls_R_factor_gt 0.0832
_refine_ls_shift/su_max 0.001
_refine_ls_shift/su_mean 0.000
_refine_ls_structure_factor_coef Fsqd
_refine_ls_weighting_details
;
 w=1/[\s^2^(Fo^2^)+(0.0457P)^2^+390.6493P]
 where P=(Fo^2^+2Fc^2^)/3
;
_refine_ls_weighting_scheme calc
_refine_ls_wR_factor_gt 0.1761
_refine_ls_wR_factor_ref 0.2017
_reflns_Friedel_coverage 0.000
_reflns_number_gt 11895
_reflns_number_total 16888
_reflns_threshold_expression 'I > 2\s(I)'
_cod_data_source_file c8sc01228h2.cif
_cod_data_source_block I-A-Ar-cool
_cod_depositor_comments 'Adding full bibliography for 1549643--1549647.cif.'
_cod_database_code 1549645
_shelx_space_group_comment
;
The symmetry employed for this shelxl refinement is uniquely defined
by the following loop, which should always be used as a source of
symmetry information in preference to the above space-group names.
They are only intended as comments.
;
_shelx_estimated_absorpt_t_min 0.271
_shelx_estimated_absorpt_t_max 0.472
_shelxl_version_number 2013-2

loop_
_space_group_symop_operation_xyz
'x, y, z'
'-x, y+1/2, -z+1/2'
'-x, -y, -z'
'x, -y-1/2, z-1/2'

loop_
_atom_site_label
_atom_site_type_symbol
_atom_site_fract_x
_atom_site_fract_y
_atom_site_fract_z
_atom_site_U_iso_or_equiv
_atom_site_adp_type
_atom_site_occupancy
_atom_site_site_symmetry_order
_atom_site_calc_flag
_atom_site_refinement_flags_posn
_atom_site_refinement_flags_adp
_atom_site_refinement_flags_occupancy
_atom_site_disorder_assembly
_atom_site_disorder_group
Dy1 Dy 0.16342(3) 0.72738(6) 0.41909(4) 0.0476(2) Uani 1 1 d . U . . .
Dy2 Dy 0.24624(3) 0.72241(5) 0.58239(3) 0.03662(19) Uani 1 1 d . U . . .
Dy3 Dy 0.31547(3) 0.46926(5) 0.64387(3) 0.02977(17) Uani 1 1 d . . . . .
Dy4 Dy 0.39918(3) 0.45128(4) 0.54122(3) 0.02405(16) Uani 1 1 d . . . . .
Dy5 Dy 0.24452(3) 0.51048(6) 0.40623(3) 0.0371(2) Uani 1 1 d . . . . .
P1 P 0.31596(16) 0.6616(3) 0.49284(17) 0.0316(8) Uani 1 1 d . U . . .
P2 P 0.19585(17) 0.5412(3) 0.51517(16) 0.0314(8) Uani 1 1 d . U . . .
C1 C 0.1441(9) 0.9345(13) 0.3448(10) 0.082(5) Uani 1 1 d D U . . .
H1 H 0.1267 0.8971 0.3127 0.098 Uiso 1 1 calc R U . . .
C2 C 0.1437(10) 1.0261(11) 0.3387(10) 0.088(5) Uani 1 1 d D U . . .
H2 H 0.1233 1.0513 0.3026 0.105 Uiso 1 1 calc R U . . .
C4 C 0.1943(9) 1.0423(12) 0.4313(10) 0.083(5) Uani 1 1 d D U . . .
H4 H 0.2126 1.0797 0.4633 0.100 Uiso 1 1 calc R U . . .
C5 C 0.1931(9) 0.9510(11) 0.4385(10) 0.079(5) Uani 1 1 d D U . . .
C6 C 0.2210(7) 0.9013(13) 0.4925(10) 0.057(5) Uani 1 1 d . . . . .
C7 C 0.2886(9) 0.9445(14) 0.6319(10) 0.079(5) Uani 1 1 d . U . . .
H7 H 0.2892 1.0097 0.6342 0.095 Uiso 1 1 calc R U . . .
C8 C 0.3144(9) 0.8884(14) 0.6806(10) 0.076(5) Uani 1 1 d . U . . .
H8 H 0.3355 0.9154 0.7160 0.091 Uiso 1 1 calc R U . . .
C9 C 0.3395(7) 0.6665(11) 0.7127(7) 0.038(4) Uani 1 1 d . . . . .
C10 C 0.3742(6) 0.6039(9) 0.7606(5) 0.037(4) Uani 1 1 d D . . . .
C11 C 0.4039(7) 0.6346(12) 0.8130(5) 0.051(5) Uani 1 1 d D . . . .
H11 H 0.4039 0.6985 0.8205 0.061 Uiso 1 1 calc R U . . .
C13 C 0.4338(7) 0.4883(11) 0.8412(6) 0.049(5) Uani 1 1 d D . . . .
H13 H 0.4542 0.4447 0.8691 0.059 Uiso 1 1 calc R U . . .
C14 C 0.4054(7) 0.4606(11) 0.7880(5) 0.048(4) Uani 1 1 d D . . . .
H14 H 0.4066 0.3970 0.7804 0.057 Uiso 1 1 calc R U . . .
C15 C 0.0076(6) 0.7468(16) 0.3401(10) 0.081(7) Uani 1 1 d D . . . .
H15 H 0.0111 0.8037 0.3589 0.097 Uiso 1 1 calc R U . . .
C16 C -0.0458(7) 0.7221(13) 0.3025(8) 0.076(7) Uani 1 1 d D . . . .
H16 H -0.0782 0.7623 0.2959 0.091 Uiso 1 1 calc R U . . .
C18 C -0.0065(6) 0.5911(16) 0.2860(8) 0.072(4) Uani 1 1 d D U . . .
H18 H -0.0098 0.5350 0.2664 0.087 Uiso 1 1 calc R U . . .
C19 C 0.0465(7) 0.6150(13) 0.3245(7) 0.064(4) Uani 1 1 d D U . . .
C20 C 0.0999(7) 0.5565(14) 0.3411(8) 0.051(5) Uani 1 1 d . . . . .
C21 C 0.1475(9) 0.3576(18) 0.3098(9) 0.080(4) Uani 1 1 d . U . . .
H21 H 0.1127 0.3349 0.2811 0.096 Uiso 1 1 calc R U . . .
C22 C 0.2007(9) 0.3046(18) 0.3298(9) 0.077(4) Uani 1 1 d . U . . .
H22 H 0.2015 0.2425 0.3189 0.093 Uiso 1 1 calc R U . . .
C23 C 0.3373(8) 0.3251(12) 0.4297(7) 0.043(4) Uani 1 1 d . . . . .
C24 C 0.3928(7) 0.2734(10) 0.4550(5) 0.044(4) Uani 1 1 d D . . . .
C25 C 0.4114(6) 0.2068(10) 0.4297(7) 0.048(4) Uani 1 1 d D . . . .
H25 H 0.3894 0.1963 0.3912 0.058 Uiso 1 1 calc R U . . .
C27 C 0.4895(7) 0.1735(10) 0.5099(6) 0.047(4) Uani 1 1 d D . . . .
H27 H 0.5226 0.1371 0.5313 0.057 Uiso 1 1 calc R U . . .
C28 C 0.4729(6) 0.2440(8) 0.5337(6) 0.032(3) Uani 1 1 d D . . . .
H28 H 0.4971 0.2583 0.5712 0.038 Uiso 1 1 calc R U . . .
C29 C 0.3721(7) 0.7291(11) 0.4813(8) 0.041(3) Uani 1 1 d . U . . .
H29A H 0.4109 0.7153 0.5112 0.049 Uiso 1 1 calc R U . . .
H29B H 0.3738 0.7102 0.4455 0.049 Uiso 1 1 calc R U . . .
C30 C 0.3616(7) 0.8321(11) 0.4799(6) 0.054(3) Uani 1 1 d D U . . .
C31 C 0.3325(7) 0.8744(10) 0.4280(7) 0.062(3) Uani 1 1 d D U . . .
C32 C 0.3082(7) 0.8255(14) 0.3779(7) 0.065(4) Uani 1 1 d D U . . .
H32 H 0.3112 0.7605 0.3796 0.077 Uiso 1 1 calc R U . . .
C33 C 0.2798(9) 0.8660(12) 0.3254(8) 0.076(4) Uani 1 1 d D U . . .
H33 H 0.2632 0.8300 0.2926 0.091 Uiso 1 1 calc R U . . .
C34 C 0.2770(9) 0.9620(12) 0.3237(10) 0.078(4) Uani 1 1 d D U . . .
H34 H 0.2597 0.9921 0.2887 0.094 Uiso 1 1 calc R U . . .
C35 C 0.2990(9) 1.0145(15) 0.3724(7) 0.080(4) Uani 1 1 d D U . . .
H35 H 0.2955 1.0795 0.3707 0.096 Uiso 1 1 calc R U . . .
C36 C 0.3263(8) 0.9702(10) 0.4239(7) 0.071(3) Uani 1 1 d D U . . .
C37 C 0.3461(8) 1.0228(14) 0.4728(7) 0.076(4) Uani 1 1 d D U . . .
H37 H 0.3405 1.0874 0.4705 0.091 Uiso 1 1 calc R U . . .
C38 C 0.3742(8) 0.9812(10) 0.5249(7) 0.074(4) Uani 1 1 d D U . . .
C39 C 0.3945(10) 1.0322(15) 0.5744(8) 0.087(5) Uani 1 1 d D U . . .
H39 H 0.3912 1.0971 0.5713 0.104 Uiso 1 1 calc R U . . .
C40 C 0.4192(10) 0.9949(12) 0.6279(10) 0.093(5) Uani 1 1 d D U . . .
H40 H 0.4284 1.0309 0.6606 0.112 Uiso 1 1 calc R U . . .
C41 C 0.4295(10) 0.9001(12) 0.6296(10) 0.087(5) Uani 1 1 d D U . . .
H41 H 0.4492 0.8713 0.6647 0.104 Uiso 1 1 calc R U . . .
C42 C 0.4116(8) 0.8462(14) 0.5814(7) 0.072(4) Uani 1 1 d D U . . .
H42 H 0.4190 0.7820 0.5845 0.087 Uiso 1 1 calc R U . . .
C43 C 0.3829(8) 0.8857(9) 0.5285(7) 0.063(3) Uani 1 1 d D U . . .
C44 C 0.1319(7) 0.4850(12) 0.5215(7) 0.042(3) Uani 1 1 d . U . . .
H44A H 0.1422 0.4200 0.5318 0.051 Uiso 1 1 calc R U . . .
H44B H 0.1247 0.5144 0.5524 0.051 Uiso 1 1 calc R U . . .
C45 C 0.0758(7) 0.4875(11) 0.4707(7) 0.055(3) Uani 1 1 d D U . . .
C46 C 0.0614(8) 0.4170(13) 0.4315(7) 0.074(4) Uani 1 1 d D U . . .
C47 C 0.1008(10) 0.3461(14) 0.4350(10) 0.084(4) Uani 1 1 d D U . . .
H47 H 0.1386 0.3458 0.4646 0.101 Uiso 1 1 calc R U . . .
C48 C 0.0855(10) 0.2756(17) 0.3958(9) 0.099(5) Uani 1 1 d D U . . .
H48 H 0.1119 0.2265 0.3986 0.118 Uiso 1 1 calc R U . . .
C49 C 0.0301(10) 0.2795(19) 0.3524(11) 0.108(5) Uani 1 1 d D U . . .
H49 H 0.0206 0.2331 0.3247 0.129 Uiso 1 1 calc R U . . .
C50 C -0.0123(12) 0.3463(16) 0.3465(11) 0.106(5) Uani 1 1 d D U . . .
H50 H -0.0505 0.3455 0.3173 0.127 Uiso 1 1 calc R U . . .
C51 C 0.0061(8) 0.4143(14) 0.3873(8) 0.087(4) Uani 1 1 d D U . . .
C52 C -0.0342(10) 0.4846(13) 0.3822(10) 0.087(4) Uani 1 1 d D U . . .
H52 H -0.0717 0.4831 0.3521 0.105 Uiso 1 1 calc R U . . .
C53 C -0.0207(7) 0.5568(14) 0.4200(7) 0.078(4) Uani 1 1 d D U . . .
C54 C -0.0627(9) 0.6251(14) 0.4127(10) 0.085(4) Uani 1 1 d D U . . .
H54 H -0.0997 0.6228 0.3820 0.102 Uiso 1 1 calc R U . . .
C55 C -0.0499(8) 0.6967(17) 0.4508(8) 0.087(4) Uani 1 1 d D U . . .
H55 H -0.0776 0.7447 0.4458 0.104 Uiso 1 1 calc R U . . .
C56 C 0.0039(7) 0.6976(15) 0.4965(9) 0.080(4) Uani 1 1 d D U . . .
H56 H 0.0121 0.7438 0.5242 0.096 Uiso 1 1 calc R U . . .
C57 C 0.0458(8) 0.6301(12) 0.5012(8) 0.067(4) Uani 1 1 d D U . . .
H57 H 0.0832 0.6336 0.5313 0.081 Uiso 1 1 calc R U . . .
C58 C 0.0349(6) 0.5577(12) 0.4635(7) 0.064(3) Uani 1 1 d D U . . .
C61 C 0.1852(10) 0.673(2) 0.3045(9) 0.081(4) Uani 1 1 d . U . . .
C62 C 0.1705(12) 0.693(2) 0.2438(9) 0.106(7) Uani 1 1 d . U . . .
H62A H 0.2026 0.6714 0.2336 0.159 Uiso 1 1 calc R U . . .
H62B H 0.1655 0.7594 0.2375 0.159 Uiso 1 1 calc R U . . .
H62C H 0.1338 0.6616 0.2209 0.159 Uiso 1 1 calc R U . . .
C63 C 0.4295(6) 0.5908(9) 0.6236(6) 0.028(3) Uani 1 1 d . . . . .
C64 C 0.4541(7) 0.6523(13) 0.6740(7) 0.046(4) Uani 1 1 d . . . . .
H64A H 0.4888 0.6848 0.6737 0.069 Uiso 1 1 calc R U . . .
H64B H 0.4654 0.6151 0.7079 0.069 Uiso 1 1 calc R U . . .
H64C H 0.4240 0.6970 0.6732 0.069 Uiso 1 1 calc R U . . .
C65 C 0.2801(7) 0.3353(11) 0.5562(6) 0.034(3) Uani 1 1 d . . . . .
C66 C 0.2649(9) 0.2581(12) 0.5155(8) 0.054(5) Uani 1 1 d . . . . .
H66A H 0.2489 0.2827 0.4775 0.081 Uiso 1 1 calc R U . . .
H66B H 0.2354 0.2186 0.5210 0.081 Uiso 1 1 calc R U . . .
H66C H 0.3005 0.2221 0.5213 0.081 Uiso 1 1 calc R U . . .
C67 C 0.4328(8) 0.3357(11) 0.6620(7) 0.041(3) Uani 1 1 d . U . . .
C68 C 0.4743(9) 0.2653(14) 0.6992(8) 0.062(5) Uani 1 1 d . U . . .
H68A H 0.4675 0.2060 0.6800 0.093 Uiso 1 1 calc R U . . .
H68B H 0.4672 0.2593 0.7335 0.093 Uiso 1 1 calc R U . . .
H68C H 0.5151 0.2847 0.7084 0.093 Uiso 1 1 calc R U . . .
C69 C 0.2447(8) 0.4086(14) 0.6997(7) 0.047(4) Uani 1 1 d . . . . .
C70 C 0.2016(9) 0.3662(17) 0.7229(8) 0.070(7) Uani 1 1 d . . . . .
H70A H 0.1724 0.4123 0.7223 0.105 Uiso 1 1 calc R U . . .
H70B H 0.2235 0.3457 0.7613 0.105 Uiso 1 1 calc R U . . .
H70C H 0.1815 0.3136 0.6998 0.105 Uiso 1 1 calc R U . . .
C71 C 0.5238(6) 0.4849(9) 0.5288(6) 0.026(3) Uani 1 1 d . . . . .
C77 C 0.1397(9) 0.8461(15) 0.5924(7) 0.101(4) Uani 1 1 d D U . . .
C78 C 0.0915(12) 0.9157(19) 0.5700(10) 0.114(5) Uani 1 1 d D U . . .
H78A H 0.1076 0.9771 0.5825 0.171 Uiso 1 1 calc R U . . .
H78B H 0.0606 0.9021 0.5837 0.171 Uiso 1 1 calc R U . . .
H78C H 0.0749 0.9135 0.5293 0.171 Uiso 1 1 calc R U . . .
N1 N 0.1684(7) 0.8941(12) 0.3950(7) 0.078(4) Uani 1 1 d D U . . .
N2 N 0.2403(7) 0.9548(11) 0.5366(9) 0.072(4) Uani 1 1 d . U . . .
N3 N 0.2644(7) 0.9024(10) 0.5848(8) 0.070(4) Uani 1 1 d . U . . .
N4 N 0.3087(7) 0.8040(11) 0.6757(8) 0.065(4) Uani 1 1 d . U . . .
N5 N 0.3379(7) 0.7508(11) 0.7245(7) 0.061(5) Uani 1 1 d . . . . .
N6 N 0.3754(5) 0.5161(8) 0.7451(5) 0.039(3) Uani 1 1 d D . . . .
N7 N 0.0560(6) 0.6948(11) 0.3523(7) 0.065(4) Uani 1 1 d D U . . .
N8 N 0.0956(7) 0.4837(15) 0.3112(7) 0.072(4) Uani 1 1 d . U . . .
N9 N 0.1483(7) 0.4375(14) 0.3320(7) 0.072(4) Uani 1 1 d . U . . .
N10 N 0.2484(7) 0.3465(13) 0.3639(6) 0.065(4) Uani 1 1 d . U . . .
N11 N 0.2988(6) 0.2934(12) 0.3816(6) 0.061(4) Uani 1 1 d . U . . .
N12 N 0.4247(5) 0.2958(8) 0.5084(4) 0.034(3) Uani 1 1 d D . . . .
N13 N 0.1708(8) 1.0834(13) 0.3814(8) 0.088(5) Uani 1 1 d D U . . .
N14 N 0.4335(6) 0.5772(10) 0.8549(6) 0.054(4) Uani 1 1 d D . . . .
N15 N -0.0551(7) 0.6429(13) 0.2740(7) 0.077(4) Uani 1 1 d D U . . .
N16 N 0.4591(6) 0.1546(10) 0.4558(5) 0.052(4) Uani 1 1 d D . . . .
O1 O 0.2218(5) 0.8159(8) 0.4938(6) 0.051(3) Uani 1 1 d . . . . .
O2 O 0.3149(4) 0.6307(8) 0.6637(4) 0.040(3) Uani 1 1 d . . . . .
O3 O 0.1462(5) 0.5800(9) 0.3853(5) 0.048(3) Uani 1 1 d . . . . .
O4 O 0.3270(4) 0.3939(7) 0.4548(4) 0.028(2) Uani 1 1 d . . . . .
O5 O 0.2563(4) 0.6686(7) 0.4398(4) 0.037(3) Uani 1 1 d . . . . .
O6 O 0.3135(4) 0.6930(7) 0.5466(4) 0.032(2) Uani 1 1 d . . . . .
O7 O 0.3311(4) 0.5601(7) 0.4931(4) 0.032(2) Uani 1 1 d . . . . .
O8 O 0.1787(4) 0.6422(7) 0.4978(4) 0.036(2) Uani 1 1 d . . . . .
O9 O 0.2453(4) 0.5489(7) 0.5738(4) 0.033(2) Uani 1 1 d . . . . .
O10 O 0.2149(5) 0.4840(7) 0.4751(4) 0.035(2) Uani 1 1 d . . . . .
O11 O 0.1675(6) 0.7303(12) 0.3316(6) 0.077(4) Uani 1 1 d . U . . .
O12 O 0.2152(6) 0.6016(12) 0.3238(5) 0.073(4) Uani 1 1 d . U . . .
O14 O 0.1584(7) 0.8008(11) 0.5630(7) 0.086(3) Uani 1 1 d D U . . .
O15 O 0.2912(6) 0.3626(9) 0.7063(5) 0.053(3) Uani 1 1 d . . . . .
O16 O 0.2327(5) 0.4811(10) 0.6744(5) 0.055(3) Uani 1 1 d . . . . .
O17 O 0.2520(5) 0.3456(8) 0.5877(5) 0.042(3) Uani 1 1 d . . . . .
O18 O 0.3210(4) 0.3905(7) 0.5618(4) 0.033(2) Uani 1 1 d . . . . .
O19 O 0.3903(4) 0.5340(6) 0.6218(4) 0.029(2) Uani 1 1 d . . . . .
O20 O 0.4499(5) 0.5934(7) 0.5869(4) 0.036(2) Uani 1 1 d . . . . .
O21 O 0.3914(5) 0.3612(8) 0.6750(4) 0.043(2) Uani 1 1 d . U . . .
O22 O 0.4441(5) 0.3628(7) 0.6215(4) 0.037(2) Uani 1 1 d . U . . .
O24 O 0.5049(4) 0.4468(7) 0.5617(4) 0.030(2) Uani 1 1 d . . . . .
O25 O 0.5749(4) 0.4986(8) 0.5350(4) 0.036(2) Uani 1 1 d . . . . .
O26 O 0.1679(10) 0.8336(16) 0.6428(9) 0.140(5) Uani 1 1 d D U . . .
O1W O 0.1940(6) 0.6568(10) 0.6358(6) 0.065(4) Uani 1 1 d . . . . .
H1WB H 0.1624 0.6869 0.6294 0.098 Uiso 1 1 d R U . . .
H1WA H 0.1854 0.6012 0.6260 0.098 Uiso 1 1 d R U . . .
O2W O 0.3238(5) 0.5348(9) 0.3792(4) 0.051(3) Uani 1 1 d . . . . .
H2WA H 0.3392 0.4834 0.3774 0.077 Uiso 1 1 d R U . . .
H2WB H 0.3113 0.5605 0.3474 0.077 Uiso 1 1 d R U . . .
O3W O 0.0993(5) 0.8069(10) 0.4522(7) 0.078(5) Uani 1 1 d . U . . .
H3WB H 0.0893 0.7715 0.4729 0.117 Uiso 1 1 d R U . . .
H3WA H 0.1175 0.8531 0.4709 0.117 Uiso 1 1 d R U . . .
O4W O 0.2446(10) 0.4830(18) 0.2449(8) 0.049(6) Uani 0.5 1 d . . P A 1
O5W O 0.1441(16) 0.3745(18) 0.1816(15) 0.086(11) Uani 0.5 1 d . . P B 1
O6W O 0.0514(13) 0.466(2) 0.1854(10) 0.065(8) Uani 0.5 1 d . . P C 1
O7W O 0.3211(14) 0.179(2) 0.6622(13) 0.079(9) Uani 0.5 1 d . U P D 1
O8W O 0.2011(10) 0.1988(15) 0.6197(10) 0.042(5) Uani 0.5 1 d . U P E 1
O9W O 0.1569(15) 0.099(2) 0.5303(15) 0.087(10) Uani 0.5 1 d . U P F 1
O10W O 0.0489(17) 0.981(3) 0.4103(16) 0.104(12) Uani 0.5 1 d . U P G 1
O11W O 0.3598(15) 0.097(2) 0.7640(14) 0.086(10) Uani 0.5 1 d . U P H 1
O12W O 0.3417(11) 0.2482(19) 0.7944(10) 0.056(6) Uani 0.5 1 d . U P I 1
O13W O 0.5586(10) 0.4729(16) 0.6857(9) 0.046(6) Uani 0.5 1 d . U P J 1
O14W O 0.3650(8) 0.6461(12) 0.3256(8) 0.100(6) Uani 1 1 d . U . . .
H14A H 0.3558 0.6790 0.2965 0.150 Uiso 1 1 d R U . . .
H14B H 0.4022 0.6481 0.3437 0.150 Uiso 1 1 d R U . . .

loop_
_atom_site_aniso_label
_atom_site_aniso_U_11
_atom_site_aniso_U_22
_atom_site_aniso_U_33
_atom_site_aniso_U_23
_atom_site_aniso_U_13
_atom_site_aniso_U_12
Dy1 0.0293(4) 0.0483(5) 0.0609(6) 0.0212(4) 0.0131(4) 0.0068(3)
Dy2 0.0312(4) 0.0320(4) 0.0460(5) -0.0059(3) 0.0143(3) 0.0023(3)
Dy3 0.0353(4) 0.0323(4) 0.0268(4) -0.0026(3) 0.0176(3) -0.0023(3)
Dy4 0.0278(3) 0.0252(3) 0.0216(3) -0.0003(3) 0.0122(3) -0.0011(3)
Dy5 0.0290(4) 0.0578(5) 0.0240(4) -0.0008(3) 0.0098(3) -0.0037(3)
P1 0.0270(19) 0.029(2) 0.040(2) 0.0077(17) 0.0149(16) 0.0027(15)
P2 0.0309(19) 0.038(2) 0.030(2) -0.0054(17) 0.0168(16) -0.0075(16)
C1 0.050(7) 0.063(8) 0.137(11) 0.050(7) 0.040(8) 0.017(7)
C2 0.055(8) 0.064(8) 0.142(12) 0.050(8) 0.036(8) 0.018(7)
C4 0.051(7) 0.054(7) 0.144(11) 0.045(7) 0.037(8) 0.013(7)
C5 0.045(7) 0.054(8) 0.139(11) 0.043(7) 0.038(8) 0.015(6)
C6 0.024(8) 0.041(11) 0.102(17) 0.011(11) 0.020(9) 0.004(7)
C7 0.064(8) 0.033(7) 0.105(9) -0.018(6) -0.004(7) 0.004(6)
C8 0.065(8) 0.039(7) 0.095(9) -0.020(7) -0.002(7) 0.008(7)
C9 0.037(9) 0.041(9) 0.040(9) -0.013(8) 0.021(7) 0.001(7)
C10 0.030(8) 0.048(10) 0.030(8) -0.010(7) 0.010(6) -0.001(7)
C11 0.039(10) 0.055(12) 0.051(11) -0.015(9) 0.008(8) -0.003(8)
C13 0.031(9) 0.074(14) 0.032(9) 0.008(9) -0.001(7) -0.005(8)
C14 0.037(9) 0.044(10) 0.052(11) 0.015(9) 0.006(8) -0.005(8)
C15 0.042(12) 0.092(18) 0.104(19) 0.036(15) 0.023(12) 0.008(11)
C16 0.037(11) 0.078(16) 0.109(19) 0.056(15) 0.025(12) 0.020(10)
C18 0.038(6) 0.102(10) 0.068(8) 0.028(8) 0.011(6) 0.006(7)
C19 0.034(6) 0.089(9) 0.066(9) 0.027(7) 0.015(6) 0.009(7)
C20 0.029(9) 0.076(14) 0.056(11) 0.024(10) 0.025(8) 0.006(9)
C21 0.043(7) 0.117(10) 0.059(8) -0.039(7) -0.003(6) 0.001(7)
C22 0.045(7) 0.109(9) 0.060(7) -0.043(7) 0.001(6) -0.003(6)
C23 0.054(10) 0.051(11) 0.035(9) -0.015(8) 0.029(8) -0.011(8)
C24 0.053(10) 0.035(9) 0.053(11) -0.002(8) 0.032(9) 0.001(8)
C25 0.048(10) 0.051(11) 0.052(11) -0.019(9) 0.027(9) -0.014(9)
C27 0.059(11) 0.046(10) 0.049(11) -0.010(9) 0.035(9) -0.006(8)
C28 0.042(9) 0.026(8) 0.021(7) 0.000(6) 0.005(6) -0.004(6)
C29 0.028(5) 0.036(5) 0.066(6) 0.014(5) 0.026(5) -0.003(5)
C30 0.036(5) 0.043(5) 0.092(6) 0.021(5) 0.035(5) -0.003(5)
C31 0.045(6) 0.055(6) 0.099(7) 0.035(5) 0.042(6) 0.008(5)
C32 0.048(7) 0.068(8) 0.095(8) 0.038(6) 0.048(6) 0.018(6)
C33 0.058(7) 0.083(8) 0.100(8) 0.040(7) 0.046(7) 0.023(7)
C34 0.060(8) 0.082(8) 0.104(8) 0.047(7) 0.045(7) 0.021(7)
C35 0.059(7) 0.072(8) 0.114(9) 0.043(7) 0.039(7) 0.016(7)
C36 0.050(6) 0.060(6) 0.111(7) 0.035(6) 0.038(6) 0.009(6)
C37 0.051(7) 0.053(7) 0.125(8) 0.022(6) 0.035(7) -0.002(6)
C38 0.050(6) 0.046(6) 0.122(8) 0.007(6) 0.031(6) -0.010(6)
C39 0.061(8) 0.051(7) 0.133(9) -0.007(7) 0.024(8) -0.018(7)
C40 0.070(8) 0.059(8) 0.130(9) -0.016(8) 0.019(8) -0.020(7)
C41 0.066(8) 0.058(7) 0.122(9) -0.013(7) 0.021(8) -0.020(7)
C42 0.052(7) 0.048(7) 0.112(9) -0.003(6) 0.026(7) -0.019(6)
C43 0.041(6) 0.042(6) 0.110(7) 0.006(5) 0.033(6) -0.010(5)
C44 0.037(5) 0.048(6) 0.050(6) -0.002(5) 0.027(5) -0.017(5)
C45 0.042(5) 0.073(7) 0.057(6) 0.004(5) 0.027(5) -0.026(5)
C46 0.065(7) 0.086(7) 0.068(7) -0.004(6) 0.023(6) -0.040(6)
C47 0.083(8) 0.091(9) 0.075(8) -0.014(7) 0.028(7) -0.037(7)
C48 0.099(9) 0.102(10) 0.085(9) -0.022(8) 0.025(8) -0.039(8)
C49 0.106(10) 0.113(10) 0.085(9) -0.021(9) 0.018(8) -0.044(8)
C50 0.097(9) 0.114(10) 0.084(9) -0.012(8) 0.011(8) -0.047(8)
C51 0.073(7) 0.103(8) 0.073(7) 0.001(7) 0.016(6) -0.046(6)
C52 0.065(7) 0.113(9) 0.074(8) 0.024(7) 0.018(7) -0.038(7)
C53 0.051(6) 0.111(8) 0.074(7) 0.030(6) 0.026(6) -0.014(6)
C54 0.051(7) 0.121(10) 0.084(9) 0.042(7) 0.028(7) -0.002(7)
C55 0.052(7) 0.119(10) 0.094(9) 0.041(8) 0.033(7) 0.012(8)
C56 0.047(7) 0.108(9) 0.091(9) 0.031(8) 0.035(7) 0.015(7)
C57 0.042(6) 0.095(9) 0.076(8) 0.025(7) 0.034(6) 0.007(6)
C58 0.041(5) 0.094(7) 0.065(7) 0.021(6) 0.030(5) -0.013(5)
C61 0.053(7) 0.136(11) 0.053(7) 0.036(7) 0.020(6) 0.008(6)
C62 0.087(14) 0.171(18) 0.053(8) 0.048(10) 0.020(10) 0.019(14)
C63 0.039(8) 0.016(7) 0.026(7) -0.009(6) 0.010(6) -0.004(6)
C64 0.041(9) 0.058(11) 0.045(10) -0.008(9) 0.023(8) -0.018(8)
C65 0.034(8) 0.042(9) 0.034(8) 0.011(7) 0.022(7) -0.001(7)
C66 0.075(13) 0.038(10) 0.058(12) -0.021(9) 0.035(10) -0.030(9)
C67 0.056(6) 0.042(6) 0.032(6) 0.008(5) 0.024(5) 0.010(5)
C68 0.072(11) 0.069(11) 0.051(10) 0.030(8) 0.032(8) 0.030(9)
C69 0.057(11) 0.052(12) 0.036(10) -0.005(9) 0.023(8) -0.012(9)
C70 0.065(13) 0.113(19) 0.037(10) -0.014(11) 0.026(9) -0.040(13)
C71 0.023(7) 0.027(7) 0.029(8) -0.009(6) 0.009(6) 0.001(6)
C77 0.098(5) 0.102(5) 0.103(5) -0.007(4) 0.039(4) 0.014(3)
C78 0.106(8) 0.110(8) 0.126(8) -0.009(7) 0.044(6) 0.022(6)
N1 0.043(7) 0.058(8) 0.136(11) 0.044(7) 0.040(7) 0.020(6)
N2 0.050(8) 0.032(7) 0.107(10) 0.004(7) 0.001(8) 0.003(6)
N3 0.048(7) 0.028(6) 0.101(9) -0.007(6) -0.005(7) 0.004(5)
N4 0.054(8) 0.039(7) 0.083(9) -0.018(7) 0.007(7) 0.014(6)
N5 0.051(9) 0.057(10) 0.067(11) -0.031(9) 0.013(8) 0.009(8)
N6 0.036(7) 0.062(9) 0.027(7) -0.004(7) 0.021(6) -0.004(6)
N7 0.031(6) 0.081(9) 0.073(9) 0.030(7) 0.010(6) 0.010(7)
N8 0.035(7) 0.119(11) 0.047(8) -0.034(8) 0.000(6) 0.006(7)
N9 0.035(6) 0.115(10) 0.051(7) -0.032(7) 0.001(5) 0.005(6)
N10 0.039(6) 0.100(9) 0.047(7) -0.042(7) 0.007(5) -0.003(6)
N11 0.042(6) 0.088(10) 0.046(7) -0.043(7) 0.008(6) -0.006(6)
N12 0.047(8) 0.030(7) 0.033(7) -0.010(6) 0.023(6) -0.010(6)
N13 0.057(8) 0.058(8) 0.147(12) 0.049(7) 0.039(8) 0.015(6)
N14 0.038(8) 0.081(12) 0.044(9) -0.014(9) 0.015(7) -0.011(8)
N15 0.040(7) 0.110(11) 0.069(9) 0.032(9) 0.009(7) 0.008(7)
N16 0.064(10) 0.042(9) 0.060(10) -0.018(8) 0.036(8) 0.009(7)
O1 0.050(7) 0.027(6) 0.083(9) 0.012(6) 0.033(7) 0.007(5)
O2 0.034(6) 0.051(7) 0.035(6) -0.008(5) 0.015(5) -0.001(5)
O3 0.032(6) 0.058(8) 0.041(7) 0.006(6) 0.002(5) -0.002(5)
O4 0.036(5) 0.033(6) 0.018(5) -0.006(4) 0.012(4) -0.012(4)
O5 0.028(5) 0.044(6) 0.036(6) 0.021(5) 0.011(4) 0.003(5)
O6 0.017(5) 0.036(6) 0.042(6) -0.013(5) 0.012(4) -0.006(4)
O7 0.031(5) 0.042(6) 0.027(5) -0.002(5) 0.015(4) -0.009(4)
O8 0.027(5) 0.041(6) 0.040(6) 0.002(5) 0.014(5) 0.001(5)
O9 0.030(5) 0.043(6) 0.032(6) -0.010(5) 0.019(4) -0.005(5)
O10 0.055(7) 0.028(6) 0.025(5) -0.009(4) 0.020(5) -0.016(5)
O11 0.042(7) 0.126(11) 0.064(7) 0.040(7) 0.024(6) 0.008(6)
O12 0.047(7) 0.134(11) 0.038(6) 0.026(7) 0.015(5) 0.008(6)
O14 0.075(4) 0.089(5) 0.097(5) -0.002(4) 0.037(4) 0.017(3)
O15 0.062(8) 0.057(8) 0.045(7) 0.002(6) 0.028(6) -0.010(7)
O16 0.050(7) 0.069(9) 0.051(8) 0.003(7) 0.027(6) -0.006(6)
O17 0.045(6) 0.040(6) 0.046(7) -0.005(5) 0.024(6) -0.003(5)
O18 0.043(6) 0.028(5) 0.035(6) -0.005(5) 0.023(5) -0.006(5)
O19 0.035(5) 0.026(5) 0.026(5) -0.005(4) 0.011(4) -0.004(4)
O20 0.039(6) 0.040(6) 0.036(6) 0.005(5) 0.021(5) 0.004(5)
O21 0.058(6) 0.047(6) 0.036(5) 0.005(5) 0.030(5) 0.009(5)
O22 0.053(6) 0.034(5) 0.032(5) 0.012(4) 0.024(4) 0.013(4)
O24 0.029(5) 0.030(5) 0.032(5) 0.003(4) 0.013(4) -0.001(4)
O25 0.021(5) 0.052(7) 0.033(6) -0.001(5) 0.008(4) -0.001(5)
O26 0.149(8) 0.139(8) 0.113(6) -0.001(6) 0.032(6) 0.014(7)
O1W 0.056(8) 0.073(10) 0.079(10) -0.012(8) 0.041(8) 0.002(7)
O2W 0.038(6) 0.089(10) 0.027(6) 0.014(6) 0.014(5) 0.000(6)
O3W 0.042(7) 0.059(9) 0.145(15) 0.037(9) 0.050(9) 0.026(6)
O4W 0.052(14) 0.084(18) 0.012(10) 0.000(11) 0.012(9) -0.020(13)
O5W 0.14(3) 0.044(16) 0.13(3) -0.047(17) 0.11(3) -0.031(17)
O6W 0.078(19) 0.08(2) 0.042(15) -0.017(14) 0.024(14) -0.009(15)
O7W 0.084(12) 0.072(12) 0.082(12) -0.004(9) 0.032(9) 0.000(9)
O8W 0.049(9) 0.033(9) 0.055(9) 0.004(7) 0.031(7) -0.005(7)
O9W 0.086(12) 0.077(13) 0.097(13) 0.001(9) 0.035(9) 0.003(9)
O10W 0.100(14) 0.109(15) 0.101(14) 0.006(9) 0.036(10) 0.004(9)
O11W 0.085(12) 0.080(13) 0.090(13) 0.006(9) 0.030(9) -0.001(9)
O12W 0.054(10) 0.073(11) 0.042(9) 0.019(8) 0.022(8) -0.003(8)
O13W 0.039(9) 0.053(9) 0.041(9) -0.018(7) 0.010(7) 0.011(7)
O14W 0.108(9) 0.097(9) 0.104(9) 0.029(7) 0.051(7) -0.006(7)

loop_
_atom_type_symbol
_atom_type_description
_atom_type_scat_dispersion_real
_atom_type_scat_dispersion_imag
_atom_type_scat_source
C C 0.0033 0.0016 'International Tables Vol C Tables 4.2.6.8 and 6.1.1.4'
H H 0.0000 0.0000 'International Tables Vol C Tables 4.2.6.8 and 6.1.1.4'
N N 0.0061 0.0033 'International Tables Vol C Tables 4.2.6.8 and 6.1.1.4'
O O 0.0106 0.0060 'International Tables Vol C Tables 4.2.6.8 and 6.1.1.4'
P P 0.1023 0.0942 'International Tables Vol C Tables 4.2.6.8 and 6.1.1.4'
Dy Dy -0.1892 4.4098 'International Tables Vol C Tables 4.2.6.8 and 6.1.1.4'

loop_
_geom_angle_atom_site_label_1
_geom_angle_atom_site_label_2
_geom_angle_atom_site_label_3
_geom_angle
_geom_angle_site_symmetry_1
_geom_angle_site_symmetry_3
O3 Dy1 O5 76.1(4) . .
O3 Dy1 O8 77.3(4) . .
O5 Dy1 O8 77.8(3) . .
O3 Dy1 O1 143.7(4) . .
O5 Dy1 O1 77.0(4) . .
O8 Dy1 O1 73.6(4) . .
O3 Dy1 O11 73.3(5) . .
O5 Dy1 O11 79.5(4) . .
O8 Dy1 O11 146.3(5) . .
O1 Dy1 O11 124.6(5) . .
O3 Dy1 O3W 123.1(5) . .
O5 Dy1 O3W 146.8(5) . .
O8 Dy1 O3W 80.7(4) . .
O1 Dy1 O3W 72.8(5) . .
O11 Dy1 O3W 129.6(5) . .
O3 Dy1 N1 145.5(5) . .
O5 Dy1 N1 106.0(4) . .
O8 Dy1 N1 137.2(5) . .
O1 Dy1 N1 66.3(5) . .
O11 Dy1 N1 73.3(6) . .
O3W Dy1 N1 74.0(5) . .
O3 Dy1 N7 65.3(4) . .
O5 Dy1 N7 138.9(5) . .
O8 Dy1 N7 105.7(4) . .
O1 Dy1 N7 143.9(5) . .
O11 Dy1 N7 76.4(5) . .
O3W Dy1 N7 71.5(5) . .
N1 Dy1 N7 98.4(5) . .
O6 Dy2 O14 141.5(5) . .
O6 Dy2 O1W 143.8(4) . .
O14 Dy2 O1W 70.2(5) . .
O6 Dy2 O8 83.5(3) . .
O14 Dy2 O8 78.1(5) . .
O1W Dy2 O8 90.2(4) . .
O6 Dy2 O2 83.5(4) . .
O14 Dy2 O2 135.0(5) . .
O1W Dy2 O2 68.9(4) . .
O8 Dy2 O2 119.8(3) . .
O6 Dy2 O9 75.8(3) . .
O14 Dy2 O9 119.7(5) . .
O1W Dy2 O9 70.7(4) . .
O8 Dy2 O9 58.1(3) . .
O2 Dy2 O9 61.7(3) . .
O6 Dy2 O1 71.0(4) . .
O14 Dy2 O1 70.7(5) . .
O1W Dy2 O1 137.8(4) . .
O8 Dy2 O1 66.7(4) . .
O2 Dy2 O1 153.1(4) . .
O9 Dy2 O1 117.5(4) . .
O6 Dy2 N4 102.4(5) . .
O14 Dy2 N4 98.0(5) . .
O1W Dy2 N4 84.0(5) . .
O8 Dy2 N4 173.8(5) . .
O2 Dy2 N4 59.8(4) . .
O9 Dy2 N4 121.3(4) . .
O1 Dy2 N4 116.7(5) . .
O6 Dy2 N3 93.1(5) . .
O14 Dy2 N3 69.7(6) . .
O1W Dy2 N3 119.8(6) . .
O8 Dy2 N3 122.3(5) . .
O2 Dy2 N3 116.9(4) . .
O9 Dy2 N3 168.8(5) . .
O1 Dy2 N3 58.1(5) . .
N4 Dy2 N3 59.7(6) . .
O9 Dy3 O21 151.0(3) . .
O9 Dy3 O19 91.2(3) . .
O21 Dy3 O19 75.9(4) . .
O9 Dy3 O2 67.0(4) . .
O21 Dy3 O2 130.9(4) . .
O19 Dy3 O2 74.3(3) . .
O9 Dy3 O17 77.8(4) . .
O21 Dy3 O17 87.1(4) . .
O19 Dy3 O17 121.9(3) . .
O2 Dy3 O17 142.0(4) . .
O9 Dy3 O16 76.2(4) . .
O21 Dy3 O16 125.8(4) . .
O19 Dy3 O16 152.0(4) . .
O2 Dy3 O16 77.7(4) . .
O17 Dy3 O16 80.2(4) . .
O9 Dy3 O18 79.8(3) . .
O21 Dy3 O18 71.5(4) . .
O19 Dy3 O18 70.1(3) . .
O2 Dy3 O18 130.1(3) . .
O17 Dy3 O18 51.9(3) . .
O16 Dy3 O18 129.9(4) . .
O9 Dy3 O15 122.8(4) . .
O21 Dy3 O15 73.5(4) . .
O19 Dy3 O15 146.0(4) . .
O2 Dy3 O15 116.5(4) . .
O17 Dy3 O15 70.9(4) . .
O16 Dy3 O15 52.5(4) . .
O18 Dy3 O15 112.7(4) . .
O9 Dy3 N6 129.9(3) . .
O21 Dy3 N6 76.1(4) . .
O19 Dy3 N6 87.4(4) . .
O2 Dy3 N6 64.4(4) . .
O17 Dy3 N6 141.7(4) . .
O16 Dy3 N6 82.2(4) . .
O18 Dy3 N6 144.0(4) . .
O15 Dy3 N6 71.3(4) . .
O7 Dy4 O22 149.4(3) . .
O7 Dy4 O18 84.1(3) . .
O22 Dy4 O18 74.5(4) . .
O7 Dy4 O4 67.3(3) . .
O22 Dy4 O4 124.4(4) . .
O18 Dy4 O4 73.4(3) . .
O7 Dy4 O25 73.3(3) . 3_666
O22 Dy4 O25 135.8(3) . 3_666
O18 Dy4 O25 142.8(3) . 3_666
O4 Dy4 O25 70.8(3) . 3_666
O7 Dy4 O24 128.8(3) . .
O22 Dy4 O24 72.5(3) . .
O18 Dy4 O24 146.3(3) . .
O4 Dy4 O24 121.9(3) . .
O25 Dy4 O24 65.8(3) 3_666 .
O7 Dy4 O20 78.9(3) . .
O22 Dy4 O20 93.2(4) . .
O18 Dy4 O20 120.5(3) . .
O4 Dy4 O20 142.3(3) . .
O25 Dy4 O20 84.2(3) 3_666 .
O24 Dy4 O20 67.8(3) . .
O7 Dy4 O19 80.9(3) . .
O22 Dy4 O19 71.3(3) . .
O18 Dy4 O19 69.2(3) . .
O4 Dy4 O19 132.7(3) . .
O25 Dy4 O19 132.8(3) 3_666 .
O24 Dy4 O19 105.3(3) . .
O20 Dy4 O19 52.1(3) . .
O7 Dy4 N12 130.2(3) . .
O22 Dy4 N12 73.9(3) . .
O18 Dy4 N12 94.1(4) . .
O4 Dy4 N12 64.6(3) . .
O25 Dy4 N12 79.4(4) 3_666 .
O24 Dy4 N12 70.9(3) . .
O20 Dy4 N12 138.8(3) . .
O19 Dy4 N12 144.3(3) . .
O10 Dy5 O2W 147.5(4) . .
O10 Dy5 O12 138.3(4) . .
O2W Dy5 O12 68.9(4) . .
O10 Dy5 O5 84.5(3) . .
O2W Dy5 O5 88.2(4) . .
O12 Dy5 O5 75.5(5) . .
O10 Dy5 O3 69.4(4) . .
O2W Dy5 O3 136.6(4) . .
O12 Dy5 O3 69.4(4) . .
O5 Dy5 O3 70.3(4) . .
O10 Dy5 O7 75.7(3) . .
O2W Dy5 O7 73.6(3) . .
O12 Dy5 O7 120.0(4) . .
O5 Dy5 O7 58.0(3) . .
O3 Dy5 O7 119.2(4) . .
O10 Dy5 O4 86.1(3) . .
O2W Dy5 O4 70.0(4) . .
O12 Dy5 O4 135.6(4) . .
O5 Dy5 O4 119.1(3) . .
O3 Dy5 O4 153.4(3) . .
O7 Dy5 O4 61.4(3) . .
O10 Dy5 N9 92.3(5) . .
O2W Dy5 N9 117.1(5) . .
O12 Dy5 N9 72.1(6) . .
O5 Dy5 N9 126.3(5) . .
O3 Dy5 N9 58.8(5) . .
O7 Dy5 N9 167.1(5) . .
O4 Dy5 N9 114.1(5) . .
O10 Dy5 N10 104.9(5) . .
O2W Dy5 N10 80.9(5) . .
O12 Dy5 N10 100.0(6) . .
O5 Dy5 N10 169.1(4) . .
O3 Dy5 N10 117.9(4) . .
O7 Dy5 N10 118.4(4) . .
O4 Dy5 N10 57.3(4) . .
N9 Dy5 N10 59.8(5) . .
O6 P1 O7 113.0(6) . .
O6 P1 O5 115.9(6) . .
O7 P1 O5 102.0(6) . .
O6 P1 C29 107.6(7) . .
O7 P1 C29 109.0(7) . .
O5 P1 C29 109.1(7) . .
O9 P2 O10 112.2(6) . .
O9 P2 O8 103.9(6) . .
O10 P2 O8 115.7(6) . .
O9 P2 C44 108.4(7) . .
O10 P2 C44 108.5(7) . .
O8 P2 C44 107.7(7) . .
C2 C1 N1 122(2) . .
C2 C1 H1 119.0 . .
N1 C1 H1 119.0 . .
N13 C2 C1 123(2) . .
N13 C2 H2 118.6 . .
C1 C2 H2 118.6 . .
N13 C4 C5 123(2) . .
N13 C4 H4 118.3 . .
C5 C4 H4 118.3 . .
N1 C5 C4 121(2) . .
N1 C5 C6 112.8(15) . .
C4 C5 C6 125.8(19) . .
O1 C6 N2 125(2) . .
O1 C6 C5 121(2) . .
N2 C6 C5 114.5(16) . .
N3 C7 C8 116.9(18) . .
N3 C7 H7 121.6 . .
C8 C7 H7 121.6 . .
N4 C8 C7 119(2) . .
N4 C8 H8 120.6 . .
C7 C8 H8 120.6 . .
N5 C9 O2 125.7(17) . .
N5 C9 C10 116.3(14) . .
O2 C9 C10 118.0(13) . .
N6 C10 C11 123.6(14) . .
N6 C10 C9 113.4(11) . .
C11 C10 C9 123.0(12) . .
N14 C11 C10 121.6(15) . .
N14 C11 H11 119.2 . .
C10 C11 H11 119.2 . .
N14 C13 C14 120.6(15) . .
N14 C13 H13 119.7 . .
C14 C13 H13 119.7 . .
N6 C14 C13 124.9(15) . .
N6 C14 H14 117.6 . .
C13 C14 H14 117.6 . .
N7 C15 C16 123.1(19) . .
N7 C15 H15 118.5 . .
C16 C15 H15 118.5 . .
N15 C16 C15 122.7(19) . .
N15 C16 H16 118.6 . .
C15 C16 H16 118.6 . .
N15 C18 C19 122.9(19) . .
N15 C18 H18 118.5 . .
C19 C18 H18 118.5 . .
N7 C19 C18 122.8(18) . .
N7 C19 C20 113.1(14) . .
C18 C19 C20 124.1(17) . .
N8 C20 O3 125.7(16) . .
N8 C20 C19 116.0(16) . .
O3 C20 C19 118.3(18) . .
N9 C21 C22 118.0(18) . .
N9 C21 H21 121.0 . .
C22 C21 H21 121.0 . .
N10 C22 C21 116(2) . .
N10 C22 H22 121.8 . .
C21 C22 H22 121.8 . .
O4 C23 N11 123.2(17) . .
O4 C23 C24 120.4(14) . .
N11 C23 C24 116.2(14) . .
N12 C24 C25 120.6(14) . .
N12 C24 C23 113.8(11) . .
C25 C24 C23 125.5(12) . .
N16 C25 C24 123.9(14) . .
N16 C25 H25 118.1 . .
C24 C25 H25 118.1 . .
N16 C27 C28 119.8(14) . .
N16 C27 H27 120.1 . .
C28 C27 H27 120.1 . .
N12 C28 C27 124.9(13) . .
N12 C28 H28 117.5 . .
C27 C28 H28 117.5 . .
C30 C29 P1 113.9(11) . .
C30 C29 H29A 108.8 . .
P1 C29 H29A 108.8 . .
C30 C29 H29B 108.8 . .
P1 C29 H29B 108.8 . .
H29A C29 H29B 107.7 . .
C31 C30 C43 119.8(15) . .
C31 C30 C29 118.3(14) . .
C43 C30 C29 121.9(13) . .
C32 C31 C30 123.3(14) . .
C32 C31 C36 116.0(15) . .
C30 C31 C36 120.6(15) . .
C33 C32 C31 124.5(18) . .
C33 C32 H32 117.8 . .
C31 C32 H32 117.8 . .
C34 C33 C32 117(2) . .
C34 C33 H33 121.6 . .
C32 C33 H33 121.6 . .
C35 C34 C33 121(2) . .
C35 C34 H34 119.3 . .
C33 C34 H34 119.3 . .
C34 C35 C36 119(2) . .
C34 C35 H35 120.4 . .
C36 C35 H35 120.4 . .
C37 C36 C35 119.1(16) . .
C37 C36 C31 119.0(16) . .
C35 C36 C31 121.9(17) . .
C38 C37 C36 120.8(18) . .
C38 C37 H37 119.6 . .
C36 C37 H37 119.6 . .
C37 C38 C39 121.9(16) . .
C37 C38 C43 119.9(17) . .
C39 C38 C43 118.2(17) . .
C40 C39 C38 125(2) . .
C40 C39 H39 117.5 . .
C38 C39 H39 117.5 . .
C39 C40 C41 115(2) . .
C39 C40 H40 122.7 . .
C41 C40 H40 122.7 . .
C42 C41 C40 122(2) . .
C42 C41 H41 118.9 . .
C40 C41 H41 118.9 . .
C41 C42 C43 121.0(19) . .
C41 C42 H42 119.5 . .
C43 C42 H42 119.5 . .
C30 C43 C42 121.7(14) . .
C30 C43 C38 119.8(15) . .
C42 C43 C38 118.4(16) . .
C45 C44 P2 116.0(11) . .
C45 C44 H44A 108.3 . .
P2 C44 H44A 108.3 . .
C45 C44 H44B 108.3 . .
P2 C44 H44B 108.3 . .
H44A C44 H44B 107.4 . .
C46 C45 C58 118.5(16) . .
C46 C45 C44 121.0(15) . .
C58 C45 C44 120.4(14) . .
C45 C46 C47 121.7(15) . .
C45 C46 C51 120.8(17) . .
C47 C46 C51 117.6(17) . .
C48 C47 C46 121(2) . .
C48 C47 H47 119.5 . .
C46 C47 H47 119.5 . .
C49 C48 C47 118(2) . .
C49 C48 H48 121.1 . .
C47 C48 H48 121.1 . .
C50 C49 C48 125(3) . .
C50 C49 H49 117.5 . .
C48 C49 H49 117.5 . .
C49 C50 C51 114(2) . .
C49 C50 H50 123.0 . .
C51 C50 H50 123.0 . .
C50 C51 C52 116.2(18) . .
C50 C51 C46 125(2) . .
C52 C51 C46 119.0(19) . .
C53 C52 C51 122(2) . .
C53 C52 H52 119.2 . .
C51 C52 H52 119.2 . .
C52 C53 C54 118.9(17) . .
C52 C53 C58 118.0(18) . .
C54 C53 C58 123.0(18) . .
C55 C54 C53 119(2) . .
C55 C54 H54 120.4 . .
C53 C54 H54 120.4 . .
C54 C55 C56 120(2) . .
C54 C55 H55 120.2 . .
C56 C55 H55 120.2 . .
C57 C56 C55 119(2) . .
C57 C56 H56 120.3 . .
C55 C56 H56 120.3 . .
C56 C57 C58 122.7(19) . .
C56 C57 H57 118.7 . .
C58 C57 H57 118.7 . .
C57 C58 C45 122.0(14) . .
C57 C58 C53 115.9(16) . .
C45 C58 C53 122.0(16) . .
O12 C61 O11 126(2) . .
O12 C61 C62 117(3) . .
O11 C61 C62 117(2) . .
C61 C62 H62A 109.5 . .
C61 C62 H62B 109.5 . .
H62A C62 H62B 109.5 . .
C61 C62 H62C 109.5 . .
H62A C62 H62C 109.5 . .
H62B C62 H62C 109.5 . .
O20 C63 O19 121.7(12) . .
O20 C63 C64 120.5(13) . .
O19 C63 C64 117.6(13) . .
C63 C64 H64A 109.5 . .
C63 C64 H64B 109.5 . .
H64A C64 H64B 109.5 . .
C63 C64 H64C 109.5 . .
H64A C64 H64C 109.5 . .
H64B C64 H64C 109.5 . .
O18 C65 O17 117.6(15) . .
O18 C65 C66 122.4(13) . .
O17 C65 C66 120.0(14) . .
C65 C66 H66A 109.5 . .
C65 C66 H66B 109.5 . .
H66A C66 H66B 109.5 . .
C65 C66 H66C 109.5 . .
H66A C66 H66C 109.5 . .
H66B C66 H66C 109.5 . .
O21 C67 O22 127.3(15) . .
O21 C67 C68 116.5(14) . .
O22 C67 C68 116.2(15) . .
C67 C68 H68A 109.5 . .
C67 C68 H68B 109.5 . .
H68A C68 H68B 109.5 . .
C67 C68 H68C 109.5 . .
H68A C68 H68C 109.5 . .
H68B C68 H68C 109.5 . .
O16 C69 O15 122.8(16) . .
O16 C69 C70 120.1(19) . .
O15 C69 C70 117.0(18) . .
C69 C70 H70A 109.5 . .
C69 C70 H70B 109.5 . .
H70A C70 H70B 109.5 . .
C69 C70 H70C 109.5 . .
H70A C70 H70C 109.5 . .
H70B C70 H70C 109.5 . .
O25 C71 O24 128.3(13) . .
O25 C71 C71 115.4(16) . 3_666
O24 C71 C71 116.2(14) . 3_666
O14 C77 O26 113(2) . .
O14 C77 C78 123.6(13) . .
O26 C77 C78 122.9(13) . .
C77 C78 H78A 109.5 . .
C77 C78 H78B 109.5 . .
H78A C78 H78B 109.5 . .
C77 C78 H78C 109.5 . .
H78A C78 H78C 109.5 . .
H78B C78 H78C 109.5 . .
C1 N1 C5 115.8(19) . .
C1 N1 Dy1 128.1(14) . .
C5 N1 Dy1 115.7(11) . .
C6 N2 N3 110.3(15) . .
C7 N3 N2 118.3(17) . .
C7 N3 Dy2 120.1(15) . .
N2 N3 Dy2 120.8(12) . .
C8 N4 N5 116.8(18) . .
C8 N4 Dy2 123.5(16) . .
N5 N4 Dy2 119.7(11) . .
C9 N5 N4 111.2(15) . .
C10 N6 C14 113.0(13) . .
C10 N6 Dy3 119.4(8) . .
C14 N6 Dy3 127.3(9) . .
C15 N7 C19 114.2(17) . .
C15 N7 Dy1 129.7(13) . .
C19 N7 Dy1 116.1(10) . .
C20 N8 N9 108.6(15) . .
C21 N9 N8 114.6(16) . .
C21 N9 Dy5 122.9(13) . .
N8 N9 Dy5 122.4(13) . .
C22 N10 N11 114.6(18) . .
C22 N10 Dy5 122.2(14) . .
N11 N10 Dy5 122.6(10) . .
C23 N11 N10 109.9(14) . .
C28 N12 C24 114.7(12) . .
C28 N12 Dy4 127.8(8) . .
C24 N12 Dy4 116.0(8) . .
C4 N13 C2 114(2) . .
C11 N14 C13 116.2(14) . .
C18 N15 C16 114.2(18) . .
C27 N16 C25 115.8(13) . .
C6 O1 Dy1 122.4(13) . .
C6 O1 Dy2 123.8(14) . .
Dy1 O1 Dy2 108.4(4) . .
C9 O2 Dy3 124.6(10) . .
C9 O2 Dy2 121.4(10) . .
Dy3 O2 Dy2 113.2(4) . .
C20 O3 Dy1 123.3(12) . .
C20 O3 Dy5 121.7(11) . .
Dy1 O3 Dy5 106.2(4) . .
C23 O4 Dy4 122.1(10) . .
C23 O4 Dy5 122.9(10) . .
Dy4 O4 Dy5 112.6(4) . .
P1 O5 Dy1 136.7(6) . .
P1 O5 Dy5 101.1(5) . .
Dy1 O5 Dy5 107.4(4) . .
P1 O6 Dy2 139.1(6) . .
P1 O7 Dy4 143.0(6) . .
P1 O7 Dy5 98.9(5) . .
Dy4 O7 Dy5 118.1(4) . .
P2 O8 Dy1 134.7(6) . .
P2 O8 Dy2 100.1(5) . .
Dy1 O8 Dy2 111.1(4) . .
P2 O9 Dy3 144.6(6) . .
P2 O9 Dy2 97.8(5) . .
Dy3 O9 Dy2 117.3(4) . .
P2 O10 Dy5 137.4(6) . .
C61 O11 Dy1 133.3(15) . .
C61 O12 Dy5 138.0(15) . .
C77 O14 Dy2 132.2(15) . .
C69 O15 Dy3 90.9(10) . .
C69 O16 Dy3 93.4(11) . .
C65 O17 Dy3 95.3(9) . .
C65 O18 Dy4 154.6(10) . .
C65 O18 Dy3 94.9(9) . .
Dy4 O18 Dy3 110.3(4) . .
C63 O19 Dy3 157.6(9) . .
C63 O19 Dy4 91.8(8) . .
Dy3 O19 Dy4 110.4(4) . .
C63 O20 Dy4 93.8(8) . .
C67 O21 Dy3 137.1(10) . .
C67 O22 Dy4 138.1(10) . .
C71 O24 Dy4 119.1(8) . .
C71 O25 Dy4 121.8(9) . 3_666
Dy2 O1W H1WB 109.3 . .
Dy2 O1W H1WA 109.1 . .
H1WB O1W H1WA 109.5 . .
Dy5 O2W H2WA 109.1 . .
Dy5 O2W H2WB 109.5 . .
H2WA O2W H2WB 109.5 . .
Dy1 O3W H3WB 109.5 . .
Dy1 O3W H3WA 108.7 . .
H3WB O3W H3WA 109.5 . .
H14A O14W H14B 109.5 . .

loop_
_geom_bond_atom_site_label_1
_geom_bond_atom_site_label_2
_geom_bond_distance
_geom_bond_site_symmetry_2
Dy1 O3 2.296(13) .
Dy1 O5 2.300(10) .
Dy1 O8 2.301(10) .
Dy1 O1 2.310(13) .
Dy1 O11 2.323(15) .
Dy1 O3W 2.375(13) .
Dy1 N1 2.523(17) .
Dy1 N7 2.580(15) .
Dy2 O6 2.236(9) .
Dy2 O14 2.320(14) .
Dy2 O1W 2.430(13) .
Dy2 O8 2.477(10) .
Dy2 O2 2.518(11) .
Dy2 O9 2.537(10) .
Dy2 O1 2.543(12) .
Dy2 N4 2.603(17) .
Dy2 N3 2.656(15) .
Dy3 O9 2.280(10) .
Dy3 O21 2.333(11) .
Dy3 O19 2.333(10) .
Dy3 O2 2.410(11) .
Dy3 O17 2.458(11) .
Dy3 O16 2.466(12) .
Dy3 O18 2.479(10) .
Dy3 O15 2.487(12) .
Dy3 N6 2.563(12) .
Dy4 O7 2.292(10) .
Dy4 O22 2.337(10) .
Dy4 O18 2.363(10) .
Dy4 O4 2.410(9) .
Dy4 O25 2.425(10) 3_666
Dy4 O24 2.446(9) .
Dy4 O20 2.470(11) .
Dy4 O19 2.504(9) .
Dy4 N12 2.583(11) .
Dy5 O10 2.219(10) .
Dy5 O2W 2.346(11) .
Dy5 O12 2.386(13) .
Dy5 O5 2.440(11) .
Dy5 O3 2.480(11) .
Dy5 O7 2.536(10) .
Dy5 O4 2.570(10) .
Dy5 N9 2.629(15) .
Dy5 N10 2.649(17) .
P1 O6 1.498(11) .
P1 O7 1.524(11) .
P1 O5 1.580(10) .
P1 C29 1.814(14) .
P2 O9 1.543(10) .
P2 O10 1.546(10) .
P2 O8 1.549(11) .
P2 C44 1.837(14) .
C1 C2 1.343(11) .
C1 N1 1.344(11) .
C1 H1 0.9500 .
C2 N13 1.343(11) .
C2 H2 0.9500 .
C4 N13 1.343(11) .
C4 C5 1.345(11) .
C4 H4 0.9500 .
C5 N1 1.344(11) .
C5 C6 1.49(3) .
C6 O1 1.25(2) .
C6 N2 1.32(3) .
C7 N3 1.29(3) .
C7 C8 1.43(3) .
C7 H7 0.9500 .
C8 N4 1.24(2) .
C8 H8 0.9500 .
C9 N5 1.27(2) .
C9 O2 1.290(18) .
C9 C10 1.51(2) .
C10 N6 1.344(9) .
C10 C11 1.352(9) .
C11 N14 1.343(9) .
C11 H11 0.9500 .
C13 N14 1.344(9) .
C13 C14 1.348(9) .
C13 H13 0.9500 .
C14 N6 1.345(9) .
C14 H14 0.9500 .
C15 N7 1.342(10) .
C15 C16 1.346(10) .
C15 H15 0.9500 .
C16 N15 1.343(10) .
C16 H16 0.9500 .
C18 N15 1.343(10) .
C18 C19 1.346(10) .
C18 H18 0.9500 .
C19 N7 1.342(10) .
C19 C20 1.48(2) .
C20 N8 1.30(3) .
C20 O3 1.31(2) .
C21 N9 1.30(3) .
C21 C22 1.43(3) .
C21 H21 0.9500 .
C22 N10 1.31(2) .
C22 H22 0.9500 .
C23 O4 1.276(18) .
C23 N11 1.32(2) .
C23 C24 1.47(2) .
C24 N12 1.345(9) .
C24 C25 1.348(9) .
C25 N16 1.341(9) .
C25 H25 0.9500 .
C27 N16 1.341(9) .
C27 C28 1.344(9) .
C27 H27 0.9500 .
C28 N12 1.342(9) .
C28 H28 0.9500 .
C29 C30 1.52(2) .
C29 H29A 0.9900 .
C29 H29B 0.9900 .
C30 C31 1.403(8) .
C30 C43 1.403(8) .
C31 C32 1.402(8) .
C31 C36 1.405(8) .
C32 C33 1.400(8) .
C32 H32 0.9500 .
C33 C34 1.400(8) .
C33 H33 0.9500 .
C34 C35 1.399(8) .
C34 H34 0.9500 .
C35 C36 1.402(8) .
C35 H35 0.9500 .
C36 C37 1.401(8) .
C37 C38 1.400(8) .
C37 H37 0.9500 .
C38 C39 1.401(8) .
C38 C43 1.405(8) .
C39 C40 1.398(8) .
C39 H39 0.9500 .
C40 C41 1.402(8) .
C40 H40 0.9500 .
C41 C42 1.400(8) .
C41 H41 0.9500 .
C42 C43 1.404(8) .
C42 H42 0.9500 .
C44 C45 1.49(2) .
C44 H44A 0.9900 .
C44 H44B 0.9900 .
C45 C46 1.395(8) .
C45 C58 1.395(8) .
C46 C47 1.395(8) .
C46 C51 1.400(8) .
C47 C48 1.393(8) .
C47 H47 0.9500 .
C48 C49 1.392(8) .
C48 H48 0.9500 .
C49 C50 1.391(8) .
C49 H49 0.9500 .
C50 C51 1.394(8) .
C50 H50 0.9500 .
C51 C52 1.394(8) .
C52 C53 1.392(8) .
C52 H52 0.9500 .
C53 C54 1.392(8) .
C53 C58 1.396(8) .
C54 C55 1.389(8) .
C54 H54 0.9500 .
C55 C56 1.393(8) .
C55 H55 0.9500 .
C56 C57 1.393(8) .
C56 H56 0.9500 .
C57 C58 1.394(8) .
C57 H57 0.9500 .
C61 O12 1.26(3) .
C61 O11 1.28(3) .
C61 C62 1.51(3) .
C62 H62A 0.9800 .
C62 H62B 0.9800 .
C62 H62C 0.9800 .
C63 O20 1.241(17) .
C63 O19 1.258(17) .
C63 C64 1.51(2) .
C64 H64A 0.9800 .
C64 H64B 0.9800 .
C64 H64C 0.9800 .
C65 O18 1.251(17) .
C65 O17 1.273(17) .
C65 C66 1.49(2) .
C66 H66A 0.9800 .
C66 H66B 0.9800 .
C66 H66C 0.9800 .
C67 O21 1.251(19) .
C67 O22 1.254(18) .
C67 C68 1.51(2) .
C68 H68A 0.9800 .
C68 H68B 0.9800 .
C68 H68C 0.9800 .
C69 O16 1.22(2) .
C69 O15 1.28(2) .
C69 C70 1.54(2) .
C70 H70A 0.9800 .
C70 H70B 0.9800 .
C70 H70C 0.9800 .
C71 O25 1.220(16) .
C71 O24 1.254(17) .
C71 C71 1.57(3) 3_666
C77 O14 1.228(17) .
C77 O26 1.238(17) .
C77 C78 1.495(10) .
C78 H78A 0.9800 .
C78 H78B 0.9800 .
C78 H78C 0.9800 .
N2 N3 1.39(2) .
N4 N5 1.42(2) .
N8 N9 1.37(2) .
N10 N11 1.38(2) .
O25 Dy4 2.425(10) 3_666
O1W H1WB 0.8500 .
O1W H1WA 0.8501 .
O2W H2WA 0.8500 .
O2W H2WB 0.8502 .
O3W H3WB 0.8499 .
O3W H3WA 0.8499 .
O14W H14A 0.8501 .
O14W H14B 0.8500 .
